data_7116319
loop_
_publ_author_name
'Xiao-Meng Zhang'
'Chao-Wei Zhao'
'Jian-Ping Ma'
'Yang Yu'
'Qi-Kui Liu'
'Yu-Bin Dong'

_publ_section_title
;
 A Ni(II)-MOF: reversible guest adsorption and heterogeneous catalytic
 properties for silylcyanation of aromatic aldehydes
;
_journal_name_full Chem.Commun.
_journal_page_first 839
_journal_paper_doi 10.1039/C4cc08003C
_journal_volume 51
_journal_year 2015
_chemical_formula_sum 'C40 H41 Cl2 N12 Ni O2.5'
_chemical_formula_weight 859.46
_chemical_name_systematic
; 
 ? 
;
_space_group_IT_number 15
_symmetry_cell_setting monoclinic
_symmetry_space_group_name_Hall '-C 2yc'
_symmetry_space_group_name_H-M 'C 1 2/c 1'
_atom_sites_solution_hydrogens geom
_atom_sites_solution_primary direct
_atom_sites_solution_secondary difmap
_audit_creation_method SHELXL-97
_cell_angle_alpha 90.00
_cell_angle_beta 130.316(7)
_cell_angle_gamma 90.00
_cell_formula_units_Z 4
_cell_length_a 17.941(13)
_cell_length_b 21.240(15)
_cell_length_c 13.616(10)
_cell_measurement_reflns_used 2730
_cell_measurement_temperature 298(2)
_cell_measurement_theta_max 25.984
_cell_measurement_theta_min 2.961
_cell_volume 3956(5)
_computing_cell_refinement 'Bruker SMART'
_computing_data_collection 'Bruker SMART'
_computing_data_reduction 'Bruker SAINT'
_computing_molecular_graphics 'Bruker SHELXTL'
_computing_publication_material 'Bruker SHELXTL'
_computing_structure_refinement 'SHELXL-97 (Sheldrick, 1997)'
_computing_structure_solution 'SHELXS-97 (Sheldrick, 1990)'
_diffrn_ambient_temperature 298(2)
_diffrn_measured_fraction_theta_full 0.998
_diffrn_measured_fraction_theta_max 0.998
_diffrn_measurement_device_type 'CCD area detector'
_diffrn_measurement_method 'phi and omega scans'
_diffrn_radiation_monochromator graphite
_diffrn_radiation_source 'fine-focus sealed tube'
_diffrn_radiation_type MoK\a
_diffrn_radiation_wavelength 0.71073
_diffrn_reflns_av_R_equivalents 0.0410
_diffrn_reflns_av_sigmaI/netI 0.0574
_diffrn_reflns_limit_h_max 21
_diffrn_reflns_limit_h_min -21
_diffrn_reflns_limit_k_max 25
_diffrn_reflns_limit_k_min -17
_diffrn_reflns_limit_l_max 16
_diffrn_reflns_limit_l_min -15
_diffrn_reflns_number 10323
_diffrn_reflns_theta_full 25.60
_diffrn_reflns_theta_max 25.60
_diffrn_reflns_theta_min 1.77
_exptl_absorpt_coefficient_mu 0.680
_exptl_absorpt_correction_T_max 0.9476
_exptl_absorpt_correction_T_min 0.8873
_exptl_absorpt_correction_type multi-scan
_exptl_absorpt_process_details sadabs
_exptl_crystal_colour blue
_exptl_crystal_density_diffrn 1.443
_exptl_crystal_density_method 'not measured'
_exptl_crystal_description block
_exptl_crystal_F_000 1788
_exptl_crystal_size_max 0.18
_exptl_crystal_size_mid 0.10
_exptl_crystal_size_min 0.08
_refine_diff_density_max 0.482
_refine_diff_density_min -0.312
_refine_diff_density_rms 0.064
_refine_ls_extinction_method none
_refine_ls_goodness_of_fit_ref 1.027
_refine_ls_hydrogen_treatment mixed
_refine_ls_matrix_type full
_refine_ls_number_parameters 275
_refine_ls_number_reflns 3720
_refine_ls_number_restraints 32
_refine_ls_restrained_S_all 1.037
_refine_ls_R_factor_all 0.0702
_refine_ls_R_factor_gt 0.0473
_refine_ls_shift/su_max 0.001
_refine_ls_shift/su_mean 0.000
_refine_ls_structure_factor_coef Fsqd
_refine_ls_weighting_details 'calc w=1/[\s^2^(Fo^2^)+(0.0656P)^2^+0.0000P] where P=(Fo^2^+2Fc^2^)/3'
_refine_ls_weighting_scheme calc
_refine_ls_wR_factor_gt 0.1153
_refine_ls_wR_factor_ref 0.1239
_reflns_number_gt 2735
_reflns_number_total 3720
_reflns_threshold_expression >2sigma(I)
_cod_data_source_file c4cc08003c2.cif
_cod_data_source_block 130416am
_cod_original_sg_symbol_H-M C2/c
_cod_original_formula_sum 'C40 H41 Cl2 N12 Ni O2.50'
_cod_database_code 7116319

loop_
_symmetry_equiv_pos_as_xyz
'x, y, z'
'-x, y, -z+1/2'
'x+1/2, y+1/2, z'
'-x+1/2, y+1/2, -z+1/2'
'-x, -y, -z'
'x, -y, z-1/2'
'-x+1/2, -y+1/2, -z'
'x+1/2, -y+1/2, z-1/2'

loop_
_atom_site_label
_atom_site_type_symbol
_atom_site_fract_x
_atom_site_fract_y
_atom_site_fract_z
_atom_site_U_iso_or_equiv
_atom_site_adp_type
_atom_site_occupancy
_atom_site_symmetry_multiplicity
_atom_site_calc_flag
_atom_site_refinement_flags
_atom_site_disorder_assembly
_atom_site_disorder_group
C1 C 0.5590(3) 0.14172(15) 1.0075(4) 0.0400(9) Uani 1 1 d . . .
H1 H 0.5396 0.1537 1.0536 0.048 Uiso 1 1 calc R . .
C2 C 0.5867(2) 0.08517(14) 0.9094(3) 0.0309(7) Uani 1 1 d . . .
H2 H 0.5923 0.0514 0.8710 0.037 Uiso 1 1 calc R . .
C3 C 0.6570(2) 0.16954(15) 0.8618(3) 0.0307(7) Uani 1 1 d . . .
C4 C 0.6288(2) 0.22846(15) 0.8058(3) 0.0336(8) Uani 1 1 d . . .
H4 H 0.5834 0.2521 0.8022 0.040 Uiso 1 1 calc R . .
C5 C 0.6700(2) 0.25153(15) 0.7550(3) 0.0316(8) Uani 1 1 d . . .
C6 C 0.7410(2) 0.21658(15) 0.7659(3) 0.0309(7) Uani 1 1 d . . .
C7 C 0.7694(2) 0.15804(15) 0.8248(3) 0.0363(8) Uani 1 1 d . . .
H7 H 0.8171 0.1350 0.8326 0.044 Uiso 1 1 calc R . .
C8 C 0.7262(3) 0.13422(16) 0.8717(3) 0.0381(8) Uani 1 1 d . . .
H8 H 0.7436 0.0946 0.9098 0.046 Uiso 1 1 calc R . .
C9 C 0.6462(2) 0.31189(15) 0.6806(3) 0.0337(8) Uani 1 1 d . . .
C10 C 0.6615(3) 0.37074(17) 0.7569(4) 0.0473(10) Uani 1 1 d . . .
H10A H 0.6187 0.3691 0.7763 0.071 Uiso 1 1 calc R . .
H10B H 0.6472 0.4076 0.7066 0.071 Uiso 1 1 calc R . .
H10C H 0.7282 0.3723 0.8357 0.071 Uiso 1 1 calc R . .
C11 C 0.5411(3) 0.3105(2) 0.5520(4) 0.0530(11) Uani 1 1 d . . .
H11A H 0.5317 0.2733 0.5050 0.080 Uiso 1 1 calc R . .
H11B H 0.5295 0.3471 0.5025 0.080 Uiso 1 1 calc R . .
H11C H 0.4963 0.3100 0.5680 0.080 Uiso 1 1 calc R . .
C12 C 0.7187(2) 0.30846(16) 0.6579(3) 0.0314(8) Uani 1 1 d . . .
C13 C 0.7334(2) 0.35198(15) 0.5967(3) 0.0336(8) Uani 1 1 d . . .
H13 H 0.6966 0.3887 0.5623 0.040 Uiso 1 1 calc R . .
C14 C 0.8045(2) 0.33923(15) 0.5880(3) 0.0317(8) Uani 1 1 d . . .
C15 C 0.8595(2) 0.28447(15) 0.6368(3) 0.0352(8) Uani 1 1 d . . .
H15 H 0.9064 0.2770 0.6287 0.042 Uiso 1 1 calc R . .
C16 C 0.8441(2) 0.24071(16) 0.6979(3) 0.0351(8) Uani 1 1 d . . .
H16 H 0.8806 0.2038 0.7315 0.042 Uiso 1 1 calc R . .
C17 C 0.7731(2) 0.25305(14) 0.7080(3) 0.0295(7) Uani 1 1 d . . .
C18 C 0.7960(3) 0.45325(16) 0.3994(3) 0.0395(9) Uani 1 1 d . . .
H18 H 0.7644 0.4812 0.3306 0.047 Uiso 1 1 calc R . .
C19 C 0.9072(2) 0.40370(15) 0.5638(3) 0.0312(7) Uani 1 1 d . . .
H19 H 0.9679 0.3888 0.6357 0.037 Uiso 1 1 calc R . .
C20 C 0.5742(10) 0.5084(7) 0.4272(14) 0.278(7) Uani 0.50 1 d PDU A 1
H20A H 0.5129 0.5280 0.3907 0.418 Uiso 0.50 1 d PR A 1
H20B H 0.5623 0.4674 0.3898 0.418 Uiso 0.50 1 d PR A 1
H20C H 0.6087 0.5337 0.4097 0.418 Uiso 0.50 1 d PR A 1
O1 O 0.6360(10) 0.5034(5) 0.5701(13) 0.179(5) Uani 0.50 1 d PDU A 1
H1A H 0.6102 0.5225 0.5936 0.269 Uiso 0.50 1 d PR A 1
C20W C 0.5742(10) 0.5084(7) 0.4272(14) 0.278(7) Uani 0.50 1 d PDU B 2
H20D H 0.6132 0.4930 0.4119 0.418 Uiso 0.50 1 d PR B 2
H20E H 0.6155 0.5215 0.5200 0.418 Uiso 0.50 1 d PR B 2
H20F H 0.5425 0.5483 0.3795 0.418 Uiso 0.50 1 d PR B 2
O1W O 0.5010(13) 0.4646(8) 0.404(2) 0.284(9) Uani 0.50 1 d PDU B 2
H1W H 0.4514 0.4695 0.3290 0.427 Uiso 0.50 1 d PR B 2
Cl1 Cl 0.61561(6) 0.02059(4) 1.23047(8) 0.0368(2) Uani 1 1 d . . .
N1 N 0.55185(19) 0.08145(12) 0.9696(2) 0.0294(6) Uani 1 1 d . . .
N2 N 0.5949(2) 0.18175(12) 0.9753(3) 0.0405(7) Uani 1 1 d . . .
N3 N 0.61282(19) 0.14413(12) 0.9113(3) 0.0306(6) Uani 1 1 d . . .
N4 N 0.82213(19) 0.38375(12) 0.5264(3) 0.0312(6) Uani 1 1 d . . .
N5 N 0.7483(2) 0.41668(14) 0.4199(3) 0.0417(7) Uani 1 1 d . . .
N6 N 0.89403(19) 0.44749(12) 0.4850(3) 0.0294(6) Uani 1 1 d . . .
Ni1 Ni 0.5000 0.0000 1.0000 0.02499(18) Uani 1 2 d S . .
O2 O 1.0000 0.0946(10) 0.7500 0.262(10) Uani 0.50 2 d SPU . .
H2A H 0.9962 0.0967 0.7934 0.394 Uiso 0.25 1 d PR . .
H2B H 1.0391 0.1217 0.7753 0.394 Uiso 0.25 1 d PR . .

loop_
_atom_site_aniso_label
_atom_site_aniso_U_11
_atom_site_aniso_U_22
_atom_site_aniso_U_33
_atom_site_aniso_U_23
_atom_site_aniso_U_13
_atom_site_aniso_U_12
C1 0.063(2) 0.0302(19) 0.059(2) -0.0006(17) 0.054(2) -0.0021(17)
C2 0.044(2) 0.0275(18) 0.0337(18) -0.0004(14) 0.0304(17) -0.0032(15)
C3 0.0355(18) 0.0335(19) 0.0323(18) 0.0014(14) 0.0261(16) -0.0060(15)
C4 0.0353(18) 0.037(2) 0.0381(19) 0.0087(15) 0.0279(17) 0.0029(15)
C5 0.0319(18) 0.0341(19) 0.0342(18) 0.0015(14) 0.0238(16) -0.0058(15)
C6 0.0346(18) 0.0334(19) 0.0302(18) -0.0017(14) 0.0234(16) -0.0073(15)
C7 0.042(2) 0.032(2) 0.049(2) 0.0034(16) 0.0358(19) 0.0032(16)
C8 0.051(2) 0.0299(19) 0.048(2) 0.0047(16) 0.038(2) -0.0023(17)
C9 0.0380(19) 0.034(2) 0.041(2) 0.0073(15) 0.0307(18) -0.0014(15)
C10 0.057(2) 0.044(2) 0.062(3) 0.0073(19) 0.048(2) 0.0043(19)
C11 0.040(2) 0.061(3) 0.052(2) 0.019(2) 0.027(2) -0.003(2)
C12 0.0337(18) 0.036(2) 0.0333(18) -0.0030(15) 0.0255(16) -0.0082(15)
C13 0.0396(19) 0.0314(19) 0.039(2) 0.0009(15) 0.0295(17) -0.0029(15)
C14 0.0402(19) 0.0303(19) 0.0328(18) -0.0020(14) 0.0273(17) -0.0096(15)
C15 0.0382(19) 0.039(2) 0.042(2) -0.0035(16) 0.0321(18) -0.0078(16)
C16 0.040(2) 0.0320(19) 0.042(2) -0.0002(15) 0.0305(18) -0.0018(15)
C17 0.0350(18) 0.0289(18) 0.0314(18) -0.0037(14) 0.0245(16) -0.0091(15)
C18 0.045(2) 0.040(2) 0.039(2) 0.0088(16) 0.0298(19) 0.0007(17)
C19 0.0384(19) 0.0315(18) 0.0347(19) 0.0003(14) 0.0286(17) -0.0010(15)
C20 0.265(9) 0.276(10) 0.280(9) 0.025(6) 0.170(7) 0.011(6)
O1 0.209(9) 0.168(8) 0.182(9) -0.005(6) 0.136(7) -0.009(6)
C20W 0.265(9) 0.276(10) 0.280(9) 0.025(6) 0.170(7) 0.011(6)
O1W 0.258(11) 0.252(11) 0.309(13) 0.042(8) 0.168(9) -0.017(9)
Cl1 0.0503(5) 0.0349(5) 0.0384(5) -0.0026(4) 0.0346(5) -0.0005(4)
N1 0.0408(16) 0.0259(15) 0.0366(16) 0.0017(12) 0.0319(14) -0.0009(12)
N2 0.062(2) 0.0265(16) 0.062(2) -0.0027(14) 0.0526(18) -0.0031(14)
N3 0.0392(16) 0.0280(15) 0.0343(15) 0.0000(12) 0.0282(14) -0.0047(12)
N4 0.0382(16) 0.0328(16) 0.0355(16) -0.0001(12) 0.0296(14) -0.0065(13)
N5 0.0406(17) 0.0462(19) 0.0444(18) 0.0075(15) 0.0302(16) -0.0036(15)
N6 0.0412(17) 0.0266(15) 0.0368(16) 0.0001(12) 0.0326(15) -0.0022(12)
Ni1 0.0376(3) 0.0204(3) 0.0337(3) -0.0003(2) 0.0305(3) 0.0003(3)
O2 0.287(14) 0.266(14) 0.237(13) 0.000 0.171(10) 0.000

loop_
_atom_type_symbol
_atom_type_description
_atom_type_scat_dispersion_real
_atom_type_scat_dispersion_imag
_atom_type_scat_source
C C 0.0033 0.0016 'International Tables Vol C Tables 4.2.6.8 and 6.1.1.4'
H H 0.0000 0.0000 'International Tables Vol C Tables 4.2.6.8 and 6.1.1.4'
N N 0.0061 0.0033 'International Tables Vol C Tables 4.2.6.8 and 6.1.1.4'
O O 0.0106 0.0060 'International Tables Vol C Tables 4.2.6.8 and 6.1.1.4'
Cl Cl 0.1484 0.1585 'International Tables Vol C Tables 4.2.6.8 and 6.1.1.4'
Ni Ni 0.3393 1.1124 'International Tables Vol C Tables 4.2.6.8 and 6.1.1.4'

loop_
_geom_angle_atom_site_label_1
_geom_angle_atom_site_label_2
_geom_angle_atom_site_label_3
_geom_angle
_geom_angle_site_symmetry_1
_geom_angle_site_symmetry_3
N2 C1 N1 115.8(3) . .
N2 C1 H1 122.1 . .
N1 C1 H1 122.1 . .
N1 C2 N3 110.3(3) . .
N1 C2 H2 124.9 . .
N3 C2 H2 124.9 . .
C4 C3 C8 122.2(3) . .
C4 C3 N3 118.9(3) . .
C8 C3 N3 119.0(3) . .
C3 C4 C5 118.2(3) . .
C3 C4 H4 120.9 . .
C5 C4 H4 120.9 . .
C4 C5 C6 120.2(3) . .
C4 C5 C9 128.4(3) . .
C6 C5 C9 111.4(3) . .
C7 C6 C5 120.5(3) . .
C7 C6 C17 131.3(3) . .
C5 C6 C17 108.1(3) . .
C8 C7 C6 119.3(3) . .
C8 C7 H7 120.3 . .
C6 C7 H7 120.3 . .
C3 C8 C7 119.6(3) . .
C3 C8 H8 120.2 . .
C7 C8 H8 120.2 . .
C5 C9 C12 100.8(3) . .
C5 C9 C10 112.8(3) . .
C12 C9 C10 112.1(3) . .
C5 C9 C11 110.7(3) . .
C12 C9 C11 110.4(3) . .
C10 C9 C11 109.8(3) . .
C9 C10 H10A 109.5 . .
C9 C10 H10B 109.5 . .
H10A C10 H10B 109.5 . .
C9 C10 H10C 109.5 . .
H10A C10 H10C 109.5 . .
H10B C10 H10C 109.5 . .
C9 C11 H11A 109.5 . .
C9 C11 H11B 109.5 . .
H11A C11 H11B 109.5 . .
C9 C11 H11C 109.5 . .
H11A C11 H11C 109.5 . .
H11B C11 H11C 109.5 . .
C13 C12 C17 121.0(3) . .
C13 C12 C9 127.9(3) . .
C17 C12 C9 111.2(3) . .
C12 C13 C14 117.9(3) . .
C12 C13 H13 121.0 . .
C14 C13 H13 121.0 . .
C13 C14 C15 122.3(3) . .
C13 C14 N4 119.2(3) . .
C15 C14 N4 118.6(3) . .
C14 C15 C16 119.6(3) . .
C14 C15 H15 120.2 . .
C16 C15 H15 120.2 . .
C15 C16 C17 118.8(3) . .
C15 C16 H16 120.6 . .
C17 C16 H16 120.6 . .
C16 C17 C12 120.4(3) . .
C16 C17 C6 131.2(3) . .
C12 C17 C6 108.4(3) . .
N5 C18 N6 115.4(3) . .
N5 C18 H18 122.3 . .
N6 C18 H18 122.3 . .
N6 C19 N4 110.8(3) . .
N6 C19 H19 124.6 . .
N4 C19 H19 124.6 . .
O1 C20 H20A 109.9 . .
O1 C20 H20B 110.5 . .
H20A C20 H20B 109.5 . .
O1 C20 H20C 108.0 . .
H20A C20 H20C 109.5 . .
H20B C20 H20C 109.5 . .
O1 C20 H20D 103.9 . .
H20A C20 H20D 146.0 . .
H20B C20 H20D 59.5 . .
H20C C20 H20D 55.2 . .
O1 C20 H20E 20.2 . .
H20A C20 H20E 101.3 . .
H20B C20 H20E 130.4 . .
H20C C20 H20E 95.0 . .
H20D C20 H20E 109.7 . .
O1 C20 H20F 122.8 . .
H20A C20 H20F 46.6 . .
H20B C20 H20F 126.1 . .
H20C C20 H20F 62.9 . .
H20D C20 H20F 110.8 . .
H20E C20 H20F 103.3 . .
C20 O1 H1A 110.0 . .
C20 O1 H20E 32.2 . .
H1A O1 H20E 92.2 . .
H20A O1W H20B 72.8 . .
H20A O1W H1W 81.1 . .
H20B O1W H1W 98.7 . .
C2 N1 C1 102.4(3) . .
C2 N1 Ni1 127.8(2) . .
C1 N1 Ni1 129.8(2) . .
C1 N2 N3 101.8(3) . .
C2 N3 N2 109.8(2) . .
C2 N3 C3 129.6(3) . .
N2 N3 C3 120.6(3) . .
C19 N4 N5 109.2(3) . .
C19 N4 C14 128.5(3) . .
N5 N4 C14 122.1(3) . .
C18 N5 N4 102.1(3) . .
C19 N6 C18 102.4(3) . .
C19 N6 Ni1 128.4(2) . 4_656
C18 N6 Ni1 129.0(2) . 4_656
N6 Ni1 N6 180.00(16) 4_646 8_456
N6 Ni1 N1 88.18(11) 4_646 .
N6 Ni1 N1 91.82(11) 8_456 .
N6 Ni1 N1 91.82(11) 4_646 5_657
N6 Ni1 N1 88.18(11) 8_456 5_657
N1 Ni1 N1 180.00(17) . 5_657
N6 Ni1 Cl1 89.57(9) 4_646 5_657
N6 Ni1 Cl1 90.43(9) 8_456 5_657
N1 Ni1 Cl1 90.59(8) . 5_657
N1 Ni1 Cl1 89.41(8) 5_657 5_657
N6 Ni1 Cl1 90.43(9) 4_646 .
N6 Ni1 Cl1 89.57(9) 8_456 .
N1 Ni1 Cl1 89.41(8) . .
N1 Ni1 Cl1 90.59(8) 5_657 .
Cl1 Ni1 Cl1 180.0 5_657 .
H2A O2 H2B 98.1 . .

loop_
_geom_bond_atom_site_label_1
_geom_bond_atom_site_label_2
_geom_bond_distance
_geom_bond_site_symmetry_2
C1 N2 1.301(4) .
C1 N1 1.355(4) .
C1 H1 0.9300 .
C2 N1 1.316(4) .
C2 N3 1.331(4) .
C2 H2 0.9300 .
C3 C4 1.380(4) .
C3 C8 1.380(5) .
C3 N3 1.438(4) .
C4 C5 1.388(4) .
C4 H4 0.9300 .
C5 C6 1.396(4) .
C5 C9 1.515(4) .
C6 C7 1.386(4) .
C6 C17 1.464(4) .
C7 C8 1.381(4) .
C7 H7 0.9300 .
C8 H8 0.9300 .
C9 C12 1.520(4) .
C9 C10 1.533(5) .
C9 C11 1.533(5) .
C10 H10A 0.9600 .
C10 H10B 0.9600 .
C10 H10C 0.9600 .
C11 H11A 0.9600 .
C11 H11B 0.9600 .
C11 H11C 0.9600 .
C12 C13 1.380(4) .
C12 C17 1.393(4) .
C13 C14 1.382(4) .
C13 H13 0.9300 .
C14 C15 1.385(5) .
C14 N4 1.429(4) .
C15 C16 1.389(4) .
C15 H15 0.9300 .
C16 C17 1.392(4) .
C16 H16 0.9300 .
C18 N5 1.314(4) .
C18 N6 1.346(4) .
C18 H18 0.9300 .
C19 N6 1.320(4) .
C19 N4 1.328(4) .
C19 H19 0.9300 .
C20 O1 1.495(9) .
C20 H20A 0.9600 .
C20 H20B 0.9600 .
C20 H20C 0.9600 .
C20 H20D 0.9111 .
C20 H20E 1.0054 .
C20 H20F 0.9931 .
O1 H1A 0.8200 .
O1 H20E 0.6510 .
O1W H20A 1.3958 .
O1W H20B 1.2388 .
O1W H1W 0.8200 .
Cl1 Ni1 2.4328(19) .
N1 Ni1 2.128(3) .
N2 N3 1.365(4) .
N4 N5 1.364(4) .
N6 Ni1 2.097(3) 4_656
Ni1 N6 2.097(3) 4_646
Ni1 N6 2.097(3) 8_456
Ni1 N1 2.128(3) 5_657
Ni1 Cl1 2.4328(19) 5_657
O2 H2A 0.6396 .
O2 H2B 0.7918 .

loop_
_geom_torsion_atom_site_label_1
_geom_torsion_atom_site_label_2
_geom_torsion_atom_site_label_3
_geom_torsion_atom_site_label_4
_geom_torsion
_geom_torsion_site_symmetry_4
C8 C3 C4 C5 1.9(5) .
N3 C3 C4 C5 -178.1(3) .
C3 C4 C5 C6 -2.6(5) .
C3 C4 C5 C9 175.0(3) .
C4 C5 C6 C7 1.4(5) .
C9 C5 C6 C7 -176.6(3) .
C4 C5 C6 C17 -178.2(3) .
C9 C5 C6 C17 3.8(4) .
C5 C6 C7 C8 0.6(5) .
C17 C6 C7 C8 -179.9(3) .
C4 C3 C8 C7 0.2(5) .
N3 C3 C8 C7 -179.9(3) .
C6 C7 C8 C3 -1.4(5) .
C4 C5 C9 C12 178.7(3) .
C6 C5 C9 C12 -3.5(4) .
C4 C5 C9 C10 59.0(5) .
C6 C5 C9 C10 -123.2(3) .
C4 C5 C9 C11 -64.4(5) .
C6 C5 C9 C11 113.4(3) .
C5 C9 C12 C13 -178.2(3) .
C10 C9 C12 C13 -58.0(5) .
C11 C9 C12 C13 64.7(5) .
C5 C9 C12 C17 1.9(4) .
C10 C9 C12 C17 122.1(3) .
C11 C9 C12 C17 -115.1(3) .
C17 C12 C13 C14 -0.7(5) .
C9 C12 C13 C14 179.4(3) .
C12 C13 C14 C15 0.9(5) .
C12 C13 C14 N4 -179.3(3) .
C13 C14 C15 C16 -0.7(5) .
N4 C14 C15 C16 179.6(3) .
C14 C15 C16 C17 0.3(5) .
C15 C16 C17 C12 -0.2(5) .
C15 C16 C17 C6 180.0(3) .
C13 C12 C17 C16 0.4(5) .
C9 C12 C17 C16 -179.7(3) .
C13 C12 C17 C6 -179.7(3) .
C9 C12 C17 C6 0.2(4) .
C7 C6 C17 C16 -2.1(6) .
C5 C6 C17 C16 177.4(3) .
C7 C6 C17 C12 178.0(3) .
C5 C6 C17 C12 -2.4(4) .
N3 C2 N1 C1 -0.1(4) .
N3 C2 N1 Ni1 -179.3(2) .
N2 C1 N1 C2 0.2(4) .
N2 C1 N1 Ni1 179.4(2) .
N1 C1 N2 N3 -0.2(4) .
N1 C2 N3 N2 -0.1(4) .
N1 C2 N3 C3 177.7(3) .
C1 N2 N3 C2 0.2(4) .
C1 N2 N3 C3 -177.8(3) .
C4 C3 N3 C2 142.6(3) .
C8 C3 N3 C2 -37.4(5) .
C4 C3 N3 N2 -39.9(4) .
C8 C3 N3 N2 140.1(3) .
N6 C19 N4 N5 -1.8(4) .
N6 C19 N4 C14 -176.8(3) .
C13 C14 N4 C19 136.7(3) .
C15 C14 N4 C19 -43.5(5) .
C13 C14 N4 N5 -37.7(4) .
C15 C14 N4 N5 142.0(3) .
N6 C18 N5 N4 -1.3(4) .
C19 N4 N5 C18 1.8(4) .
C14 N4 N5 C18 177.2(3) .
N4 C19 N6 C18 0.9(4) .
N4 C19 N6 Ni1 176.14(19) 4_656
N5 C18 N6 C19 0.3(4) .
N5 C18 N6 Ni1 -174.9(2) 4_656
C2 N1 Ni1 N6 34.0(3) 4_646
C1 N1 Ni1 N6 -145.0(3) 4_646
C2 N1 Ni1 N6 -146.0(3) 8_456
C1 N1 Ni1 N6 35.0(3) 8_456
C2 N1 Ni1 N1 -145(24) 5_657
C1 N1 Ni1 N1 36(24) 5_657
C2 N1 Ni1 Cl1 -55.5(3) 5_657
C1 N1 Ni1 Cl1 125.5(3) 5_657
C2 N1 Ni1 Cl1 124.5(3) .
C1 N1 Ni1 Cl1 -54.5(3) .
